data_7124526
loop_
_publ_author_name
'Kannan, Ramkumar'
'Chambenahalli, Raju'
'Kumar, Sandeep'
'Krishna, Athul'
'Andrews, Alex P.'
'Jemmis, Eluvathingal D.'
'Venugopal, Ajay'

_publ_section_title
;
 Organoaluminum cations for carbonyl activation
;
_journal_name_full 'Chemical Communications'
_journal_paper_doi 10.1039/C9CC08272G
_journal_year 2019
_chemical_formula_moiety 'C28 H50 Al N2 O2 P2, C24 H12 B Cl8'
_chemical_formula_sum 'C52 H62 Al B Cl8 N2 O2 P2'
_chemical_formula_weight 1130.36
_space_group_crystal_system orthorhombic
_space_group_IT_number 19
_space_group_name_Hall 'P 2ac 2ab'
_space_group_name_H-M_alt 'P 21 21 21'
_atom_sites_solution_hydrogens geom
_audit_creation_method SHELXL-2018/3
_audit_update_record
;
2019-10-14 deposited with the CCDC.	2019-11-12 downloaded from the CCDC.
;
_cell_angle_alpha 90
_cell_angle_beta 90
_cell_angle_gamma 90
_cell_formula_units_Z 4
_cell_length_a 14.079(5)
_cell_length_b 17.811(6)
_cell_length_c 22.443(7)
_cell_measurement_reflns_used 3857
_cell_measurement_temperature 150(2)
_cell_measurement_theta_max 17.58
_cell_measurement_theta_min 2.32
_cell_volume 5628(3)
_computing_cell_refinement 'APEX3/SAINT (Bruker, 2016)'
_computing_data_collection 'APEX3 (Bruker, 2016)'
_computing_data_reduction 'SAINT/XPREP (Bruker, 2016)'
_computing_molecular_graphics 'ORTEP3- 2014.1(Farrugia, 1997) '
_computing_publication_material 'SHELXL-2018/3 (Sheldrick, 2018)'
_computing_structure_refinement 'SHELXL-2018/3 (Sheldrick, 2018)'
_computing_structure_solution 'SHELXT 2018/2 (Sheldrick, 2018)'
_diffrn_ambient_temperature 150(2)
_diffrn_detector_area_resol_mean 0
_diffrn_measured_fraction_theta_full 0.999
_diffrn_measured_fraction_theta_max 0.999
_diffrn_measurement_device_type 'Bruker KAPPA APEX-II CCD'
_diffrn_measurement_method '\f and \w scans'
_diffrn_radiation_type MoK\a
_diffrn_radiation_wavelength 0.71073
_diffrn_reflns_av_R_equivalents 0.1664
_diffrn_reflns_av_unetI/netI 0.1215
_diffrn_reflns_Laue_measured_fraction_full 0.999
_diffrn_reflns_Laue_measured_fraction_max 0.999
_diffrn_reflns_limit_h_max 16
_diffrn_reflns_limit_h_min -17
_diffrn_reflns_limit_k_max 21
_diffrn_reflns_limit_k_min -21
_diffrn_reflns_limit_l_max 27
_diffrn_reflns_limit_l_min -27
_diffrn_reflns_number 82574
_diffrn_reflns_point_group_measured_fraction_full 0.999
_diffrn_reflns_point_group_measured_fraction_max 0.999
_diffrn_reflns_theta_full 25.242
_diffrn_reflns_theta_max 25.998
_diffrn_reflns_theta_min 1.815
_diffrn_source 'sealed tube'
_exptl_absorpt_coefficient_mu 0.513
_exptl_absorpt_correction_T_max 0.963
_exptl_absorpt_correction_T_min 0.941
_exptl_absorpt_correction_type multi-scan
_exptl_absorpt_process_details 'SADABS (Bruker, 2016)'
_exptl_crystal_colour colourless
_exptl_crystal_density_diffrn 1.334
_exptl_crystal_density_meas 1.335
_exptl_crystal_density_method NONE
_exptl_crystal_description block
_exptl_crystal_F_000 2352
_exptl_crystal_size_max 0.120
_exptl_crystal_size_mid 0.080
_exptl_crystal_size_min 0.075
_refine_diff_density_max 0.450
_refine_diff_density_min -0.550
_refine_diff_density_rms 0.081
_refine_ls_abs_structure_details
;
 Flack x determined using 1975 quotients [(I+)-(I-)]/[(I+)+(I-)]
 (Parsons, Flack and Wagner, Acta Cryst. B69 (2013) 249-259).
;
_refine_ls_abs_structure_Flack 0.04(5)
_refine_ls_extinction_method none
_refine_ls_goodness_of_fit_ref 1.019
_refine_ls_hydrogen_treatment constr
_refine_ls_matrix_type full
_refine_ls_number_parameters 551
_refine_ls_number_reflns 11056
_refine_ls_number_restraints 253
_refine_ls_restrained_S_all 1.010
_refine_ls_R_factor_all 0.1434
_refine_ls_R_factor_gt 0.0664
_refine_ls_shift/su_max 0.001
_refine_ls_shift/su_mean 0.000
_refine_ls_structure_factor_coef Fsqd
_refine_ls_weighting_details 'w=1/[\s^2^(Fo^2^)+(0.0507P)^2^+8.0328P] where P=(Fo^2^+2Fc^2^)/3'
_refine_ls_weighting_scheme calc
_refine_ls_wR_factor_gt 0.1282
_refine_ls_wR_factor_ref 0.1647
_reflns_Friedel_coverage 0.817
_reflns_Friedel_fraction_full 1.000
_reflns_Friedel_fraction_max 1.000
_reflns_number_gt 6270
_reflns_number_total 11056
_reflns_threshold_expression 'I > 2\s(I)'
_cod_data_source_file c9cc08272g2.cif
_cod_data_source_block compound_3
_cod_database_code 7124526
_shelx_shelxl_version_number 2018/3
_shelx_space_group_comment
;
The symmetry employed for this shelxl refinement is uniquely defined
by the following loop, which should always be used as a source of
symmetry information in preference to the above space-group names.
They are only intended as comments.
;
_shelx_estimated_absorpt_t_min 0.941
_shelx_estimated_absorpt_t_max 0.963

loop_
_space_group_symop_operation_xyz
'x, y, z'
'-x+1/2, -y, z+1/2'
'-x, y+1/2, -z+1/2'
'x+1/2, -y+1/2, -z'

loop_
_atom_site_label
_atom_site_type_symbol
_atom_site_fract_x
_atom_site_fract_y
_atom_site_fract_z
_atom_site_U_iso_or_equiv
_atom_site_adp_type
_atom_site_occupancy
_atom_site_site_symmetry_order
_atom_site_calc_flag
_atom_site_refinement_flags_posn
_atom_site_refinement_flags_adp
C1 C 0.2186(4) 0.9830(3) 0.2244(2) 0.036(2) Uani 1 1 d G U
C3 C 0.1646(4) 1.0421(3) 0.2023(3) 0.041(2) Uani 1 1 d G U
C4 C 0.1234(4) 1.0367(4) 0.1461(3) 0.052(3) Uani 1 1 d G U
H4 H 0.086472 1.077127 0.131026 0.062 Uiso 1 1 calc R U
C5 C 0.1362(5) 0.9723(4) 0.1121(2) 0.061(3) Uani 1 1 d G U
H5 H 0.108098 0.968681 0.073755 0.073 Uiso 1 1 calc R U
C6 C 0.1903(5) 0.9133(3) 0.1342(3) 0.050(3) Uani 1 1 d G U
H6 H 0.199060 0.869226 0.110971 0.059 Uiso 1 1 calc R U
C7 C 0.2315(4) 0.9186(3) 0.1903(3) 0.047(3) Uani 1 1 d G U
H7 H 0.268397 0.878216 0.205458 0.056 Uiso 1 1 calc R U
C8 C 0.0519(7) 1.1201(6) 0.2530(5) 0.066(3) Uani 1 1 d . .
H8A H 0.021076 1.139272 0.216930 0.098 Uiso 1 1 calc R U
H8B H 0.046610 1.157504 0.284890 0.098 Uiso 1 1 calc R U
H8C H 0.020736 1.073491 0.265502 0.098 Uiso 1 1 calc R U
C9 C 0.1966(7) 1.1732(5) 0.2186(4) 0.052(3) Uani 1 1 d . .
H9A H 0.264270 1.163484 0.212022 0.078 Uiso 1 1 calc R U
H9B H 0.189249 1.213685 0.247833 0.078 Uiso 1 1 calc R U
H9C H 0.166881 1.188189 0.180914 0.078 Uiso 1 1 calc R U
C2 C 0.3691(3) 1.0856(3) 0.3097(2) 0.033(2) Uani 1 1 d G U
C10 C 0.3955(4) 1.1270(3) 0.3595(2) 0.034(2) Uani 1 1 d G U
C11 C 0.4848(4) 1.1602(3) 0.3621(2) 0.041(2) Uani 1 1 d G U
H11 H 0.502868 1.188463 0.396106 0.049 Uiso 1 1 calc R U
C12 C 0.5477(3) 1.1520(3) 0.3147(3) 0.043(2) Uani 1 1 d G U
H12 H 0.608708 1.174641 0.316470 0.052 Uiso 1 1 calc R U
C13 C 0.5213(4) 1.1106(3) 0.2649(2) 0.041(2) Uani 1 1 d G U
H13 H 0.564260 1.104975 0.232585 0.049 Uiso 1 1 calc R U
C14 C 0.4320(4) 1.0774(3) 0.2624(2) 0.037(2) Uani 1 1 d G U
H14 H 0.413971 1.049131 0.228337 0.044 Uiso 1 1 calc R U
C15 C 0.2443(7) 1.1742(6) 0.3902(5) 0.054(3) Uani 1 1 d . .
H15A H 0.257869 1.227428 0.383311 0.081 Uiso 1 1 calc R U
H15B H 0.197027 1.169283 0.422021 0.081 Uiso 1 1 calc R U
H15C H 0.219453 1.151644 0.353533 0.081 Uiso 1 1 calc R U
C16 C 0.3678(8) 1.1680(6) 0.4616(4) 0.053(3) Uani 1 1 d . .
H16A H 0.425255 1.140887 0.473590 0.080 Uiso 1 1 calc R U
H16B H 0.320004 1.164092 0.493235 0.080 Uiso 1 1 calc R U
H16C H 0.383296 1.221013 0.454927 0.080 Uiso 1 1 calc R U
C17 C 0.4115(8) 0.8079(7) 0.3822(6) 0.081(4) Uani 1 1 d . U
H17A H 0.469926 0.777064 0.379939 0.097 Uiso 1 1 calc R U
H17B H 0.404239 0.824619 0.423988 0.097 Uiso 1 1 calc R U
C18 C 0.3347(10) 0.7631(7) 0.3675(8) 0.115(6) Uani 1 1 d . U
H18A H 0.277376 0.794181 0.364839 0.173 Uiso 1 1 calc R U
H18B H 0.325932 0.724722 0.398278 0.173 Uiso 1 1 calc R U
H18C H 0.346347 0.738821 0.329030 0.173 Uiso 1 1 calc R U
C19 C 0.4684(8) 0.8626(6) 0.2652(5) 0.066(3) Uani 1 1 d . U
H19A H 0.417548 0.833705 0.245142 0.080 Uiso 1 1 calc R U
H19B H 0.478901 0.908847 0.241588 0.080 Uiso 1 1 calc R U
C20 C 0.5615(8) 0.8150(7) 0.2632(5) 0.070(3) Uani 1 1 d . U
H20A H 0.613307 0.843263 0.281786 0.105 Uiso 1 1 calc R U
H20B H 0.577830 0.803943 0.221657 0.105 Uiso 1 1 calc R U
H20C H 0.551706 0.767851 0.284867 0.105 Uiso 1 1 calc R U
C21 C 0.5145(7) 0.9441(6) 0.3714(5) 0.052(3) Uani 1 1 d . U
H21A H 0.573291 0.913908 0.374421 0.063 Uiso 1 1 calc R U
H21B H 0.528628 0.987617 0.345362 0.063 Uiso 1 1 calc R U
C22 C 0.4902(9) 0.9739(7) 0.4336(5) 0.072(4) Uani 1 1 d . U
H22A H 0.433031 1.005160 0.431359 0.109 Uiso 1 1 calc R U
H22B H 0.543290 1.003969 0.448662 0.109 Uiso 1 1 calc R U
H22C H 0.478712 0.931559 0.460541 0.109 Uiso 1 1 calc R U
C23 C 0.0196(10) 0.9143(8) 0.3593(6) 0.089(4) Uani 1 1 d . U
H23A H -0.023052 0.890117 0.388658 0.107 Uiso 1 1 calc R U
H23B H -0.019422 0.949866 0.335851 0.107 Uiso 1 1 calc R U
C24 C 0.0526(11) 0.8583(8) 0.3203(7) 0.118(6) Uani 1 1 d . U
H24A H 0.100984 0.879589 0.293801 0.176 Uiso 1 1 calc R U
H24B H -0.000443 0.839171 0.296485 0.176 Uiso 1 1 calc R U
H24C H 0.080460 0.817131 0.343418 0.176 Uiso 1 1 calc R U
C25 C 0.0470(10) 1.0289(7) 0.4517(6) 0.090(4) Uani 1 1 d . U
H25A H 0.014050 0.998701 0.482426 0.108 Uiso 1 1 calc R U
H25B H 0.096915 1.058704 0.471857 0.108 Uiso 1 1 calc R U
C26 C -0.0204(11) 1.0794(8) 0.4243(6) 0.101(5) Uani 1 1 d . U
H26A H 0.010596 1.106799 0.391777 0.152 Uiso 1 1 calc R U
H26B H -0.043650 1.115214 0.454082 0.152 Uiso 1 1 calc R U
H26C H -0.073999 1.050550 0.408381 0.152 Uiso 1 1 calc R U
C27 C 0.1600(11) 0.9067(9) 0.4499(5) 0.100(5) Uani 1 1 d . U
H27A H 0.111303 0.885770 0.477062 0.120 Uiso 1 1 calc R U
H27B H 0.188882 0.864088 0.428110 0.120 Uiso 1 1 calc R U
C28 C 0.2353(11) 0.9434(11) 0.4866(5) 0.130(7) Uani 1 1 d . U
H28A H 0.285658 0.962331 0.460460 0.195 Uiso 1 1 calc R U
H28B H 0.262078 0.906778 0.514516 0.195 Uiso 1 1 calc R U
H28C H 0.207597 0.985326 0.508973 0.195 Uiso 1 1 calc R U
C29 C 0.2117(4) 0.5821(3) 0.4435(2) 0.031(2) Uani 1 1 d G U
C30 C 0.1213(4) 0.6088(3) 0.4304(2) 0.033(2) Uani 1 1 d G U
H30 H 0.086147 0.587436 0.398444 0.039 Uiso 1 1 calc R U
C31 C 0.0822(3) 0.6667(3) 0.4639(2) 0.035(2) Uani 1 1 d G U
C32 C 0.1336(4) 0.6979(3) 0.5107(2) 0.034(2) Uani 1 1 d G U
H32 H 0.106949 0.737437 0.533615 0.041 Uiso 1 1 calc R U
C33 C 0.2240(4) 0.6712(3) 0.5238(2) 0.031(2) Uani 1 1 d G U
C34 C 0.2630(3) 0.6134(3) 0.4902(2) 0.035(2) Uani 1 1 d G U
H34 H 0.324833 0.595172 0.499217 0.041 Uiso 1 1 calc R U
C35 C 0.2000(4) 0.4367(3) 0.4244(2) 0.028(2) Uani 1 1 d G U
C36 C 0.1279(4) 0.4002(3) 0.3935(2) 0.037(2) Uani 1 1 d G U
H36 H 0.107281 0.419091 0.356051 0.045 Uiso 1 1 calc R U
C37 C 0.0860(3) 0.3362(3) 0.4173(3) 0.038(2) Uani 1 1 d G U
C38 C 0.1162(4) 0.3087(3) 0.4720(3) 0.037(2) Uani 1 1 d G U
H38 H 0.087621 0.264922 0.488304 0.044 Uiso 1 1 calc R U
C39 C 0.1883(4) 0.3451(3) 0.5030(2) 0.038(2) Uani 1 1 d G U
C40 C 0.2301(3) 0.4091(3) 0.4792(2) 0.033(2) Uani 1 1 d G U
H40 H 0.279370 0.433972 0.500338 0.039 Uiso 1 1 calc R U
C41 C 0.2308(4) 0.5343(3) 0.32800(18) 0.034(2) Uani 1 1 d G U
C42 C 0.2152(4) 0.6079(3) 0.3100(2) 0.037(2) Uani 1 1 d G U
H42 H 0.210855 0.646780 0.338894 0.044 Uiso 1 1 calc R U
C43 C 0.2061(4) 0.6247(3) 0.2498(3) 0.045(3) Uani 1 1 d G U
C44 C 0.2125(4) 0.5679(4) 0.20759(19) 0.046(3) Uani 1 1 d G U
H44 H 0.206222 0.579356 0.166440 0.055 Uiso 1 1 calc R U
C45 C 0.2281(4) 0.4942(3) 0.2256(2) 0.045(2) Uani 1 1 d G U
C46 C 0.2372(4) 0.4774(3) 0.2858(3) 0.039(2) Uani 1 1 d G U
H46 H 0.247881 0.427059 0.298050 0.047 Uiso 1 1 calc R U
C47 C 0.3706(3) 0.5053(3) 0.4022(2) 0.031(2) Uani 1 1 d G U
C48 C 0.4262(3) 0.5696(2) 0.3977(2) 0.0286(19) Uani 1 1 d G U
H48 H 0.397077 0.617718 0.397754 0.034 Uiso 1 1 calc R U
C49 C 0.5243(3) 0.5634(2) 0.3932(2) 0.0238(18) Uani 1 1 d G U
C50 C 0.5669(3) 0.4930(3) 0.3932(2) 0.034(2) Uani 1 1 d G U
H50 H 0.633983 0.488796 0.390151 0.041 Uiso 1 1 calc R U
C51 C 0.5113(4) 0.4288(2) 0.3977(3) 0.034(2) Uani 1 1 d G U
C52 C 0.4132(4) 0.4349(2) 0.4022(2) 0.031(2) Uani 1 1 d G U
H52 H 0.375158 0.391017 0.405259 0.037 Uiso 1 1 calc R U
B1 B 0.2530(7) 0.5140(5) 0.3990(5) 0.033(2) Uani 1 1 d . .
N1 N 0.1510(5) 1.1055(4) 0.2408(3) 0.041(2) Uani 1 1 d . .
N2 N 0.3308(6) 1.1359(4) 0.4075(3) 0.039(2) Uani 1 1 d . .
O1 O 0.3313(4) 0.9277(4) 0.3310(3) 0.0511(19) Uani 1 1 d . .
O2 O 0.1722(4) 1.0058(4) 0.3585(3) 0.0432(17) Uani 1 1 d . .
Al1 Al 0.26655(19) 1.00902(15) 0.30487(12) 0.0345(7) Uani 1 1 d . .
P1 P 0.42711(19) 0.88902(16) 0.33616(13) 0.0511(8) Uani 1 1 d . .
P2 P 0.1031(2) 0.96547(16) 0.39803(14) 0.0526(8) Uani 1 1 d . .
Cl1 Cl -0.02741(18) 0.70265(15) 0.44861(12) 0.0519(7) Uani 1 1 d . .
Cl2 Cl 0.28381(18) 0.71054(14) 0.58202(10) 0.0488(7) Uani 1 1 d . .
Cl3 Cl 0.00017(18) 0.28818(15) 0.37952(14) 0.0583(8) Uani 1 1 d . .
Cl4 Cl 0.2287(2) 0.30949(14) 0.56940(10) 0.0504(7) Uani 1 1 d . .
Cl5 Cl 0.23167(19) 0.42537(19) 0.17283(12) 0.0634(8) Uani 1 1 d . .
Cl6 Cl 0.1873(2) 0.71505(17) 0.22714(12) 0.0650(9) Uani 1 1 d . .
Cl7 Cl 0.59418(16) 0.64208(11) 0.38853(10) 0.0353(5) Uani 1 1 d . .
Cl8 Cl 0.56590(18) 0.34296(12) 0.40065(12) 0.0490(7) Uani 1 1 d . .

loop_
_atom_site_aniso_label
_atom_site_aniso_U_11
_atom_site_aniso_U_22
_atom_site_aniso_U_33
_atom_site_aniso_U_23
_atom_site_aniso_U_13
_atom_site_aniso_U_12
C1 0.017(5) 0.040(5) 0.051(6) 0.002(5) -0.001(4) -0.001(4)
C3 0.024(5) 0.057(6) 0.040(6) -0.002(5) -0.001(4) -0.002(5)
C4 0.035(6) 0.067(7) 0.052(6) 0.014(6) -0.003(5) 0.001(5)
C5 0.049(6) 0.096(9) 0.038(6) -0.010(6) -0.007(5) -0.015(6)
C6 0.032(6) 0.063(7) 0.054(6) -0.013(5) -0.008(5) -0.014(5)
C7 0.034(5) 0.055(6) 0.051(6) -0.010(5) -0.003(5) -0.007(5)
C8 0.043(7) 0.079(8) 0.076(8) -0.011(7) 0.008(6) 0.010(6)
C9 0.057(7) 0.044(6) 0.054(7) 0.006(5) 0.001(6) 0.003(6)
C2 0.033(5) 0.032(5) 0.034(5) 0.000(4) -0.006(4) 0.001(4)
C10 0.043(6) 0.031(5) 0.028(5) 0.005(4) -0.003(4) 0.000(4)
C11 0.045(6) 0.041(5) 0.038(5) -0.004(4) -0.003(5) -0.012(5)
C12 0.042(6) 0.044(6) 0.044(6) 0.004(5) -0.008(5) -0.015(5)
C13 0.046(6) 0.042(5) 0.036(5) 0.008(4) 0.005(5) -0.009(5)
C14 0.038(5) 0.042(5) 0.030(5) 0.004(4) -0.001(4) -0.005(5)
C15 0.051(7) 0.050(6) 0.061(7) -0.014(6) 0.013(6) 0.001(5)
C16 0.059(7) 0.061(7) 0.039(6) -0.010(5) 0.002(5) -0.006(6)
C17 0.052(7) 0.069(8) 0.121(11) 0.051(8) -0.004(8) 0.007(7)
C18 0.069(10) 0.077(10) 0.200(17) 0.076(11) -0.037(11) -0.011(8)
C19 0.071(8) 0.052(7) 0.076(8) 0.004(6) -0.022(7) -0.002(6)
C20 0.064(8) 0.075(8) 0.072(8) -0.024(7) -0.002(7) -0.005(7)
C21 0.036(6) 0.069(7) 0.052(7) 0.009(6) -0.004(5) 0.008(5)
C22 0.081(9) 0.078(9) 0.058(8) 0.016(7) -0.003(7) 0.018(7)
C23 0.076(10) 0.097(10) 0.094(11) 0.002(8) 0.000(8) -0.025(8)
C24 0.097(12) 0.102(11) 0.153(15) -0.039(10) 0.072(11) -0.047(10)
C25 0.088(11) 0.085(10) 0.096(10) 0.007(8) 0.013(9) -0.002(8)
C26 0.108(12) 0.115(11) 0.081(9) -0.005(9) -0.039(9) 0.054(10)
C27 0.120(12) 0.135(13) 0.044(7) 0.046(8) -0.019(8) -0.055(10)
C28 0.116(14) 0.23(2) 0.042(8) 0.016(10) 0.000(9) -0.058(14)
C29 0.029(5) 0.031(5) 0.033(5) 0.005(4) 0.004(4) 0.001(4)
C30 0.033(5) 0.035(5) 0.030(5) 0.002(4) 0.004(4) 0.001(4)
C31 0.033(5) 0.040(5) 0.030(5) 0.002(4) 0.006(4) 0.001(4)
C32 0.038(5) 0.028(5) 0.037(5) 0.004(4) 0.009(4) -0.001(4)
C33 0.038(5) 0.027(5) 0.027(5) -0.004(4) 0.002(4) -0.007(4)
C34 0.039(5) 0.033(5) 0.032(5) 0.008(4) 0.000(4) -0.005(4)
C35 0.022(5) 0.033(5) 0.029(5) -0.007(4) 0.004(4) -0.007(4)
C36 0.027(5) 0.037(5) 0.048(6) -0.008(5) 0.006(5) 0.005(4)
C37 0.028(5) 0.033(5) 0.053(6) -0.012(5) -0.003(5) -0.001(4)
C38 0.029(5) 0.029(5) 0.052(6) -0.009(4) 0.017(5) 0.000(4)
C39 0.037(5) 0.039(5) 0.037(5) -0.006(4) 0.008(4) -0.004(5)
C40 0.029(5) 0.033(5) 0.036(5) -0.002(4) 0.010(4) -0.004(4)
C41 0.024(4) 0.048(6) 0.030(5) -0.004(4) -0.001(4) -0.004(4)
C42 0.030(5) 0.045(6) 0.035(5) -0.001(4) 0.001(4) 0.008(4)
C43 0.030(5) 0.060(7) 0.044(6) 0.018(5) -0.005(5) 0.006(5)
C44 0.027(5) 0.073(7) 0.038(5) 0.007(5) 0.002(4) 0.000(5)
C45 0.024(5) 0.069(7) 0.041(6) -0.010(5) 0.001(5) -0.003(5)
C46 0.031(5) 0.052(6) 0.034(5) -0.004(4) 0.005(4) 0.000(5)
C47 0.032(5) 0.036(5) 0.023(4) 0.002(4) 0.005(4) 0.002(4)
C48 0.035(5) 0.023(4) 0.028(4) 0.000(4) 0.003(4) 0.009(4)
C49 0.030(5) 0.019(4) 0.023(4) -0.001(4) 0.001(4) -0.001(4)
C50 0.031(5) 0.044(5) 0.026(5) -0.001(4) 0.001(4) 0.004(4)
C51 0.035(5) 0.028(5) 0.039(5) -0.001(4) -0.004(4) 0.002(4)
C52 0.039(5) 0.028(5) 0.025(4) -0.001(4) 0.001(4) -0.003(4)
B1 0.028(6) 0.031(6) 0.039(6) -0.002(5) 0.004(5) 0.005(5)
N1 0.037(5) 0.041(5) 0.046(5) 0.013(4) 0.010(4) 0.000(4)
N2 0.043(5) 0.040(5) 0.034(5) -0.005(4) 0.005(4) -0.001(4)
O1 0.030(4) 0.045(4) 0.079(5) 0.028(4) -0.013(4) -0.002(3)
O2 0.045(4) 0.047(4) 0.038(4) 0.011(3) 0.000(3) -0.010(3)
Al1 0.0315(15) 0.0354(16) 0.0366(15) 0.0083(13) -0.0044(13) -0.0033(13)
P1 0.0323(15) 0.0550(17) 0.0659(19) 0.0274(15) -0.0066(14) 0.0030(13)
P2 0.0340(15) 0.0560(17) 0.068(2) 0.0045(16) 0.0121(15) -0.0018(13)
Cl1 0.0384(14) 0.0622(17) 0.0552(16) -0.0043(14) 0.0000(12) 0.0193(13)
Cl2 0.0522(16) 0.0534(16) 0.0409(14) -0.0137(12) -0.0024(12) -0.0146(13)
Cl3 0.0385(14) 0.0503(16) 0.086(2) -0.0109(15) -0.0115(14) -0.0071(13)
Cl4 0.0627(17) 0.0507(16) 0.0379(14) 0.0072(12) 0.0082(13) -0.0115(14)
Cl5 0.0426(15) 0.104(2) 0.0440(15) -0.0273(16) -0.0018(13) 0.0066(16)
Cl6 0.0623(19) 0.077(2) 0.0555(17) 0.0302(16) 0.0087(15) 0.0182(17)
Cl7 0.0364(12) 0.0296(12) 0.0400(13) -0.0030(10) 0.0024(11) -0.0049(10)
Cl8 0.0441(14) 0.0286(12) 0.0741(18) 0.0084(12) 0.0077(14) 0.0091(11)

loop_
_atom_type_symbol
_atom_type_description
_atom_type_scat_dispersion_real
_atom_type_scat_dispersion_imag
_atom_type_scat_source
C C 0.0033 0.0016 'International Tables Vol C Tables 4.2.6.8 and 6.1.1.4'
H H 0.0000 0.0000 'International Tables Vol C Tables 4.2.6.8 and 6.1.1.4'
B B 0.0013 0.0007 'International Tables Vol C Tables 4.2.6.8 and 6.1.1.4'
N N 0.0061 0.0033 'International Tables Vol C Tables 4.2.6.8 and 6.1.1.4'
O O 0.0106 0.0060 'International Tables Vol C Tables 4.2.6.8 and 6.1.1.4'
Al Al 0.0645 0.0514 'International Tables Vol C Tables 4.2.6.8 and 6.1.1.4'
P P 0.1023 0.0942 'International Tables Vol C Tables 4.2.6.8 and 6.1.1.4'
Cl Cl 0.1484 0.1585 'International Tables Vol C Tables 4.2.6.8 and 6.1.1.4'

loop_
_geom_angle_atom_site_label_1
_geom_angle_atom_site_label_2
_geom_angle_atom_site_label_3
_geom_angle
C3 C1 C7 120.0
C3 C1 Al1 109.5(3)
C7 C1 Al1 130.5(3)
C4 C3 C1 120.0
C4 C3 N1 123.0(5)
C1 C3 N1 116.9(5)
C5 C4 C3 120.0
C6 C5 C4 120.0
C7 C6 C5 120.0
C6 C7 C1 120.0
C10 C2 C14 120.0
C10 C2 Al1 127.0(3)
C14 C2 Al1 110.4(3)
C11 C10 C2 120.0
C11 C10 N2 120.1(5)
C2 C10 N2 119.9(5)
C12 C11 C10 120.0
C11 C12 C13 120.0
C14 C13 C12 120.0
C13 C14 C2 120.0
C18 C17 P1 115.1(10)
C20 C19 P1 116.6(8)
C22 C21 P1 116.5(8)
C24 C23 P2 117.6(12)
C26 C25 P2 112.8(10)
C28 C27 P2 115.3(11)
C30 C29 C34 120.0
C30 C29 B1 116.0(5)
C34 C29 B1 124.0(5)
C31 C30 C29 120.0
C30 C31 C32 120.0
C30 C31 Cl1 121.8(3)
C32 C31 Cl1 118.2(3)
C33 C32 C31 120.0
C32 C33 C34 120.0
C32 C33 Cl2 118.3(3)
C34 C33 Cl2 121.7(3)
C33 C34 C29 120.0
C36 C35 C40 120.0
C36 C35 B1 122.8(5)
C40 C35 B1 117.2(5)
C37 C36 C35 120.0
C36 C37 C38 120.0
C36 C37 Cl3 121.4(4)
C38 C37 Cl3 118.6(4)
C39 C38 C37 120.0
C40 C39 C38 120.0
C40 C39 Cl4 119.7(3)
C38 C39 Cl4 120.2(3)
C39 C40 C35 120.0
C42 C41 C46 120.0
C42 C41 B1 120.8(5)
C46 C41 B1 118.9(5)
C41 C42 C43 120.0
C44 C43 C42 120.0
C44 C43 Cl6 119.5(4)
C42 C43 Cl6 120.5(4)
C45 C44 C43 120.0
C44 C45 C46 120.0
C44 C45 Cl5 118.8(4)
C46 C45 Cl5 121.1(4)
C45 C46 C41 120.0
C48 C47 C52 120.0
C48 C47 B1 118.8(5)
C52 C47 B1 120.8(5)
C47 C48 C49 120.0
C48 C49 C50 120.0
C48 C49 Cl7 120.7(3)
C50 C49 Cl7 119.3(3)
C49 C50 C51 120.0
C52 C51 C50 120.0
C52 C51 Cl8 120.9(3)
C50 C51 Cl8 119.0(3)
C51 C52 C47 120.0
C41 B1 C47 104.3(6)
C41 B1 C35 115.0(7)
C47 B1 C35 110.8(6)
C41 B1 C29 110.4(6)
C47 B1 C29 112.7(6)
C35 B1 C29 103.8(6)
C3 N1 C8 112.6(8)
C3 N1 C9 112.8(7)
C8 N1 C9 110.0(8)
C10 N2 C16 116.9(7)
C10 N2 C15 112.8(7)
C16 N2 C15 110.1(8)
P1 O1 Al1 146.7(4)
P2 O2 Al1 153.3(5)
O2 Al1 O1 97.4(3)
O2 Al1 C1 110.6(3)
O1 Al1 C1 106.3(3)
O2 Al1 C2 121.5(3)
O1 Al1 C2 99.5(3)
C1 Al1 C2 117.2(3)
O1 P1 C19 110.2(5)
O1 P1 C21 113.7(5)
C19 P1 C21 108.9(5)
O1 P1 C17 107.5(5)
C19 P1 C17 110.3(6)
C21 P1 C17 106.1(6)
O2 P2 C23 113.4(6)
O2 P2 C27 112.4(6)
C23 P2 C27 109.2(7)
O2 P2 C25 112.0(5)
C23 P2 C25 111.4(7)
C27 P2 C25 97.4(7)

loop_
_geom_bond_atom_site_label_1
_geom_bond_atom_site_label_2
_geom_bond_distance
C1 C3 1.3900
C1 C7 1.3900
C1 Al1 1.983(5)
C3 C4 1.3900
C3 N1 1.436(9)
C4 C5 1.3900
C5 C6 1.3900
C6 C7 1.3900
C8 N1 1.446(12)
C9 N1 1.455(11)
C2 C10 1.3900
C2 C14 1.3900
C2 Al1 1.990(5)
C10 C11 1.3900
C10 N2 1.420(8)
C11 C12 1.3900
C12 C13 1.3900
C13 C14 1.3900
C15 N2 1.449(12)
C16 N2 1.439(11)
C17 C18 1.384(16)
C17 P1 1.789(11)
C19 C20 1.562(15)
C19 P1 1.760(12)
C21 C22 1.532(15)
C21 P1 1.761(11)
C23 C24 1.406(17)
C23 P2 1.724(13)
C25 C26 1.447(16)
C25 P2 1.830(14)
C27 C28 1.494(17)
C27 P2 1.759(13)
C29 C30 1.3900
C29 C34 1.3900
C29 B1 1.676(10)
C30 C31 1.3900
C31 C32 1.3900
C31 Cl1 1.707(5)
C32 C33 1.3900
C33 C34 1.3900
C33 Cl2 1.704(4)
C35 C36 1.3900
C35 C40 1.3900
C35 B1 1.667(11)
C36 C37 1.3900
C37 C38 1.3900
C37 Cl3 1.707(5)
C38 C39 1.3900
C39 C40 1.3900
C39 Cl4 1.717(5)
C41 C42 1.3900
C41 C46 1.3900
C41 B1 1.664(11)
C42 C43 1.3900
C43 C44 1.3900
C43 Cl6 1.708(5)
C44 C45 1.3900
C45 C46 1.3900
C45 Cl5 1.705(5)
C47 C48 1.3900
C47 C52 1.3900
C47 B1 1.664(10)
C48 C49 1.3900
C49 C50 1.3900
C49 Cl7 1.715(4)
C50 C51 1.3900
C51 C52 1.3900
C51 Cl8 1.712(4)
O1 P1 1.520(7)
O1 Al1 1.809(7)
O2 P2 1.499(6)
O2 Al1 1.794(7)

loop_
_geom_hbond_atom_site_label_D
_geom_hbond_atom_site_label_H
_geom_hbond_atom_site_label_A
_geom_hbond_distance_DH
_geom_hbond_distance_HA
_geom_hbond_distance_DA
_geom_hbond_angle_DHA
_geom_hbond_site_symmetry_A
_geom_hbond_publ_flag
C4 H4 Cl1 0.95 2.98 3.883(6) 159.2 3 yes
C9 H9C Cl2 0.98 2.94 3.709(10) 135.8 2_574 yes
C11 H11 Cl8 0.95 2.89 3.557(5) 127.9 1_565 yes
C17 H17A Cl7 0.99 2.98 3.919(12) 158.8 . yes
C20 H20A Cl5 0.98 2.82 3.796(12) 175.9 3_655 yes
C21 H21A Cl5 0.99 2.95 3.724(10) 135.7 3_655 yes
C32 H32 Cl7 0.95 2.77 3.681(4) 160.2 4_466 yes

loop_
_geom_torsion_atom_site_label_1
_geom_torsion_atom_site_label_2
_geom_torsion_atom_site_label_3
_geom_torsion_atom_site_label_4
_geom_torsion
C7 C1 C3 C4 0.0
Al1 C1 C3 C4 179.9(4)
C7 C1 C3 N1 177.4(6)
Al1 C1 C3 N1 -2.6(5)
C1 C3 C4 C5 0.0
N1 C3 C4 C5 -177.3(7)
C3 C4 C5 C6 0.0
C4 C5 C6 C7 0.0
C5 C6 C7 C1 0.0
C3 C1 C7 C6 0.0
Al1 C1 C7 C6 -179.9(5)
C14 C2 C10 C11 0.0
Al1 C2 C10 C11 159.8(4)
C14 C2 C10 N2 179.4(6)
Al1 C2 C10 N2 -20.8(6)
C2 C10 C11 C12 0.0
N2 C10 C11 C12 -179.4(6)
C10 C11 C12 C13 0.0
C11 C12 C13 C14 0.0
C12 C13 C14 C2 0.0
C10 C2 C14 C13 0.0
Al1 C2 C14 C13 -162.9(4)
C34 C29 C30 C31 0.0
B1 C29 C30 C31 -178.3(6)
C29 C30 C31 C32 0.0
C29 C30 C31 Cl1 178.6(4)
C30 C31 C32 C33 0.0
Cl1 C31 C32 C33 -178.6(4)
C31 C32 C33 C34 0.0
C31 C32 C33 Cl2 -179.3(4)
C32 C33 C34 C29 0.0
Cl2 C33 C34 C29 179.2(4)
C30 C29 C34 C33 0.0
B1 C29 C34 C33 178.2(6)
C40 C35 C36 C37 0.0
B1 C35 C36 C37 -179.5(6)
C35 C36 C37 C38 0.0
C35 C36 C37 Cl3 -177.8(5)
C36 C37 C38 C39 0.0
Cl3 C37 C38 C39 177.9(4)
C37 C38 C39 C40 0.0
C37 C38 C39 Cl4 -177.7(4)
C38 C39 C40 C35 0.0
Cl4 C39 C40 C35 177.8(4)
C36 C35 C40 C39 0.0
B1 C35 C40 C39 179.6(6)
C46 C41 C42 C43 0.0
B1 C41 C42 C43 173.7(6)
C41 C42 C43 C44 0.0
C41 C42 C43 Cl6 -179.8(5)
C42 C43 C44 C45 0.0
Cl6 C43 C44 C45 179.8(5)
C43 C44 C45 C46 0.0
C43 C44 C45 Cl5 177.9(5)
C44 C45 C46 C41 0.0
Cl5 C45 C46 C41 -177.8(5)
C42 C41 C46 C45 0.0
B1 C41 C46 C45 -173.8(6)
C52 C47 C48 C49 0.0
B1 C47 C48 C49 -172.5(6)
C47 C48 C49 C50 0.0
C47 C48 C49 Cl7 -179.3(4)
C48 C49 C50 C51 0.0
Cl7 C49 C50 C51 179.3(4)
C49 C50 C51 C52 0.0
C49 C50 C51 Cl8 -177.3(4)
C50 C51 C52 C47 0.0
Cl8 C51 C52 C47 177.3(4)
C48 C47 C52 C51 0.0
B1 C47 C52 C51 172.3(6)
C42 C41 B1 C47 -99.0(6)
C46 C41 B1 C47 74.8(7)
C42 C41 B1 C35 139.5(5)
C46 C41 B1 C35 -46.7(8)
C42 C41 B1 C29 22.4(8)
C46 C41 B1 C29 -163.8(5)
C48 C47 B1 C41 72.1(6)
C52 C47 B1 C41 -100.4(6)
C48 C47 B1 C35 -163.6(4)
C52 C47 B1 C35 24.0(8)
C48 C47 B1 C29 -47.7(8)
C52 C47 B1 C29 139.8(5)
C36 C35 B1 C41 -12.7(8)
C40 C35 B1 C41 167.8(5)
C36 C35 B1 C47 -130.7(5)
C40 C35 B1 C47 49.8(7)
C36 C35 B1 C29 108.0(6)
C40 C35 B1 C29 -71.5(6)
C30 C29 B1 C41 44.4(7)
C34 C29 B1 C41 -133.9(5)
C30 C29 B1 C47 160.7(5)
C34 C29 B1 C47 -17.6(9)
C30 C29 B1 C35 -79.4(6)
C34 C29 B1 C35 102.3(6)
C4 C3 N1 C8 56.4(9)
C1 C3 N1 C8 -120.9(7)
C4 C3 N1 C9 -68.7(8)
C1 C3 N1 C9 114.0(7)
C11 C10 N2 C16 -11.0(9)
C2 C10 N2 C16 169.6(6)
C11 C10 N2 C15 118.2(7)
C2 C10 N2 C15 -61.2(8)
P2 O2 Al1 O1 -35.4(10)
P2 O2 Al1 C1 75.1(10)
P2 O2 Al1 C2 -141.4(9)
P1 O1 Al1 O2 -152.5(9)
P1 O1 Al1 C1 93.4(9)
P1 O1 Al1 C2 -28.7(10)
Al1 O1 P1 C19 -66.9(10)
Al1 O1 P1 C21 55.7(11)
Al1 O1 P1 C17 172.8(9)
C20 C19 P1 O1 -174.1(7)
C20 C19 P1 C21 60.5(9)
C20 C19 P1 C17 -55.5(10)
C22 C21 P1 O1 55.5(9)
C22 C21 P1 C19 178.8(8)
C22 C21 P1 C17 -62.5(9)
C18 C17 P1 O1 47.9(13)
C18 C17 P1 C19 -72.3(13)
C18 C17 P1 C21 169.9(12)
Al1 O2 P2 C23 -65.4(12)
Al1 O2 P2 C27 59.1(11)
Al1 O2 P2 C25 167.5(10)
C24 C23 P2 O2 58.2(14)
C24 C23 P2 C27 -68.0(14)
C24 C23 P2 C25 -174.4(12)
C28 C27 P2 O2 52.7(13)
C28 C27 P2 C23 179.5(11)
C28 C27 P2 C25 -64.8(12)
C26 C25 P2 O2 71.7(12)
C26 C25 P2 C23 -56.5(12)
C26 C25 P2 C27 -170.5(11)
